data_4314474
loop_
_publ_author_name
'Yuguang Li'
'Qibai Jiang'
'Yizhi Li'
'Hong Yan'
'Vladimir I. Bregadze'

_publ_contact_author_email hyan1965@nju.edu.cn
_publ_contact_author_name 'Hong Yan'
_publ_section_title
;
 Cobalt-Mediated B-H Activation and Cyclopentadienyl-Participated
 Diels-Alder Addition in the Reaction of a 16e CpCo Complex Containing an
 o-Carborane-1,2-dithiolato Ligand with HC\\tbC-C(O)Ph
;
_journal_name_full 'Inorganic Chemistry'
_journal_page_first 4
_journal_page_last 6
_journal_paper_doi 10.1021/ic901970b
_journal_volume 49
_journal_year 2010
_chemical_formula_moiety 'C21 H25 B10 Co O S2'
_chemical_formula_sum 'C21 H25 B10 Co O S2'
_chemical_formula_weight 524.56
_chemical_name_systematic
; 
 ? 
;
_space_group_IT_number 14
_symmetry_cell_setting monoclinic
_symmetry_space_group_name_Hall '-P 2ybc'
_symmetry_space_group_name_H-M 'P 1 21/c 1'
_atom_sites_solution_hydrogens geom
_atom_sites_solution_primary direct
_atom_sites_solution_secondary difmap
_audit_creation_method SHELXL-97
_cell_angle_alpha 90.00
_cell_angle_beta 92.862(2)
_cell_angle_gamma 90.00
_cell_formula_units_Z 4
_cell_length_a 11.1032(12)
_cell_length_b 19.663(2)
_cell_length_c 11.7381(13)
_cell_measurement_reflns_used 1328
_cell_measurement_temperature 291(2)
_cell_measurement_theta_max 20.40
_cell_measurement_theta_min 2.67
_cell_volume 2559.5(5)
_computing_cell_refinement SMART
_computing_data_collection 'SMART (Bruker, 2000)'
_computing_data_reduction 'SAINT (Bruker, 2000)'
_computing_molecular_graphics SHELXTL
_computing_publication_material SHELXTL
_computing_structure_refinement SHELXTL
_computing_structure_solution 'SHELXTL (Bruker, 2000)'
_diffrn_ambient_temperature 291(2)
_diffrn_measured_fraction_theta_full 0.998
_diffrn_measured_fraction_theta_max 0.998
_diffrn_measurement_device_type 'Bruker Smart Apex CCD'
_diffrn_measurement_method 'phi and omega scans'
_diffrn_radiation_monochromator graphite
_diffrn_radiation_source 'fine-focus sealed tube'
_diffrn_radiation_type MoK\a
_diffrn_radiation_wavelength 0.71073
_diffrn_reflns_av_R_equivalents 0.0452
_diffrn_reflns_av_sigmaI/netI 0.0526
_diffrn_reflns_limit_h_max 13
_diffrn_reflns_limit_h_min -9
_diffrn_reflns_limit_k_max 24
_diffrn_reflns_limit_k_min -24
_diffrn_reflns_limit_l_max 14
_diffrn_reflns_limit_l_min -14
_diffrn_reflns_number 13770
_diffrn_reflns_theta_full 26.00
_diffrn_reflns_theta_max 26.00
_diffrn_reflns_theta_min 1.84
_exptl_absorpt_coefficient_mu 0.849
_exptl_absorpt_correction_T_max 0.8223
_exptl_absorpt_correction_T_min 0.7849
_exptl_absorpt_correction_type multi-scan
_exptl_absorpt_process_details 'SADABS; Bruker, 2000'
_exptl_crystal_colour Red
_exptl_crystal_density_diffrn 1.361
_exptl_crystal_density_method 'not measured'
_exptl_crystal_description Block
_exptl_crystal_F_000 1072
_exptl_crystal_size_max 0.30
_exptl_crystal_size_mid 0.26
_exptl_crystal_size_min 0.24
_refine_diff_density_max 0.432
_refine_diff_density_min -0.471
_refine_diff_density_rms 0.057
_refine_ls_extinction_method none
_refine_ls_goodness_of_fit_ref 1.055
_refine_ls_hydrogen_treatment constr
_refine_ls_matrix_type full
_refine_ls_number_parameters 316
_refine_ls_number_reflns 5033
_refine_ls_number_restraints 0
_refine_ls_restrained_S_all 1.055
_refine_ls_R_factor_all 0.0696
_refine_ls_R_factor_gt 0.0497
_refine_ls_shift/su_max 0.000
_refine_ls_shift/su_mean 0.000
_refine_ls_structure_factor_coef Fsqd
_refine_ls_weighting_details 'calc w=1/[\s^2^(Fo^2^)+(0.0519P)^2^+0.4964P] where P=(Fo^2^+2Fc^2^)/3'
_refine_ls_weighting_scheme calc
_refine_ls_wR_factor_gt 0.1059
_refine_ls_wR_factor_ref 0.1104
_reflns_number_gt 3768
_reflns_number_total 5033
_reflns_threshold_expression >2sigma(I)
_cod_data_source_file ic901970b_si_002_3.cif
_cod_data_source_block complex-3
_cod_depositor_comments
;
The following automatic conversions were performed:

'_symmetry_cell_setting' value 'Monoclinic' changed to 'monoclinic'
according to the built-in table from CIF Core dictionary named
'cif_core.dic' version 2.4.1 from 2010-06-29.

Automatic conversion script
Id: cif_fix_values 1646 2011-03-28 12:23:43Z adriana 
;
_cod_original_sg_symbol_H-M 'P 21/c'
_cod_database_code 4314474

loop_
_symmetry_equiv_pos_as_xyz
'x, y, z'
'-x, y+1/2, -z+1/2'
'-x, -y, -z'
'x, -y-1/2, z-1/2'

loop_
_atom_site_label
_atom_site_type_symbol
_atom_site_fract_x
_atom_site_fract_y
_atom_site_fract_z
_atom_site_U_iso_or_equiv
_atom_site_adp_type
_atom_site_occupancy
_atom_site_symmetry_multiplicity
_atom_site_calc_flag
_atom_site_refinement_flags
_atom_site_disorder_assembly
_atom_site_disorder_group
Co1 Co 0.49400(3) 0.06085(2) 0.75653(4) 0.04098(13) Uani 1 1 d . . .
O1 O 0.47277(19) 0.36937(11) 0.61653(19) 0.0480(5) Uani 1 1 d . . .
S1 S 0.63237(6) 0.08378(4) 0.88267(6) 0.03981(18) Uani 1 1 d . . .
S2 S 0.60860(7) 0.04252(4) 0.61822(7) 0.04214(19) Uani 1 1 d . . .
B3 B 0.8154(3) 0.13296(17) 0.7190(3) 0.0372(7) Uani 1 1 d . . .
B4 B 0.9007(3) 0.11376(18) 0.8483(3) 0.0399(7) Uani 1 1 d . . .
H10A H 0.9072 0.1471 0.9079 0.048 Uiso 1 1 d R . .
B5 B 0.8877(3) 0.02698(19) 0.8825(3) 0.0435(8) Uani 1 1 d . . .
H10F H 0.8872 0.0122 0.9604 0.052 Uiso 1 1 d R . .
B6 B 0.7972(3) -0.01294(17) 0.7759(3) 0.0405(7) Uani 1 1 d . . .
H10G H 0.7442 -0.0499 0.7921 0.049 Uiso 1 1 d R . .
B7 B 0.8662(3) -0.00572(18) 0.6439(3) 0.0438(8) Uani 1 1 d . . .
H10B H 0.8529 -0.0388 0.5845 0.053 Uiso 1 1 d R . .
B8 B 0.8777(3) 0.08269(18) 0.6125(3) 0.0415(8) Uani 1 1 d . . .
H10C H 0.8704 0.0958 0.5337 0.050 Uiso 1 1 d R . .
B9 B 0.9737(3) 0.12121(17) 0.7182(3) 0.0400(7) Uani 1 1 d . . .
H10H H 1.0259 0.1586 0.7028 0.048 Uiso 1 1 d R . .
B10 B 1.0168(3) 0.05759(18) 0.8179(3) 0.0429(8) Uani 1 1 d . . .
H10I H 1.0938 0.0590 0.8588 0.052 Uiso 1 1 d R . .
B11 B 0.9537(3) -0.02106(19) 0.7735(3) 0.0464(8) Uani 1 1 d . . .
H10D H 0.9948 -0.0632 0.7890 0.056 Uiso 1 1 d R . .
B12 B 1.0032(3) 0.03791(18) 0.6711(3) 0.0449(8) Uani 1 1 d . . .
H10E H 1.0726 0.0289 0.6279 0.054 Uiso 1 1 d R . .
C1 C 0.7704(3) 0.07010(15) 0.8154(2) 0.0379(6) Uani 1 1 d . . .
C2 C 0.7577(3) 0.05088(15) 0.6794(3) 0.0412(7) Uani 1 1 d . . .
C3 C 0.3562(3) 0.06554(16) 0.8639(3) 0.0440(7) Uani 1 1 d . . .
H3 H 0.3623 0.0734 0.9421 0.053 Uiso 1 1 calc R . .
C4 C 0.3596(3) 0.00332(15) 0.8104(2) 0.0409(7) Uani 1 1 d . . .
H4 H 0.3704 -0.0385 0.8467 0.049 Uiso 1 1 calc R . .
C5 C 0.3438(3) 0.01332(16) 0.6920(3) 0.0437(7) Uani 1 1 d . . .
H5 H 0.3417 -0.0201 0.6359 0.052 Uiso 1 1 calc R . .
C6 C 0.3320(3) 0.08228(16) 0.6753(3) 0.0442(7) Uani 1 1 d . . .
H6 H 0.3193 0.1039 0.6053 0.053 Uiso 1 1 calc R . .
C7 C 0.3423(3) 0.11377(17) 0.7797(3) 0.0460(7) Uani 1 1 d . . .
H7 H 0.3402 0.1605 0.7915 0.055 Uiso 1 1 calc R . .
C8 C 0.7497(3) 0.20326(16) 0.7022(3) 0.0444(7) Uani 1 1 d . . .
C9 C 0.8210(3) 0.25785(15) 0.6369(3) 0.0428(7) Uani 1 1 d . . .
H9A H 0.8993 0.2679 0.6733 0.051 Uiso 1 1 calc R . .
H9B H 0.8292 0.2465 0.5572 0.051 Uiso 1 1 calc R . .
C10 C 0.7297(3) 0.31305(17) 0.6537(3) 0.0498(8) Uani 1 1 d . . .
H10 H 0.7430 0.3573 0.6181 0.060 Uiso 1 1 calc R . .
C11 C 0.7239(3) 0.31069(16) 0.7810(3) 0.0470(7) Uani 1 1 d . . .
H11 H 0.7120 0.3474 0.8291 0.056 Uiso 1 1 calc R . .
C12 C 0.7386(3) 0.24739(16) 0.8112(3) 0.0480(7) Uani 1 1 d . . .
H12 H 0.7419 0.2312 0.8857 0.058 Uiso 1 1 calc R . .
C13 C 0.6265(3) 0.21261(17) 0.6432(3) 0.0510(8) Uani 1 1 d . . .
H13 H 0.5725 0.1782 0.6217 0.061 Uiso 1 1 calc R . .
C14 C 0.6099(3) 0.27788(16) 0.6278(3) 0.0465(7) Uani 1 1 d . . .
C15 C 0.4911(3) 0.30978(15) 0.5909(3) 0.0409(7) Uani 1 1 d . . .
C16 C 0.3941(3) 0.27095(16) 0.5259(3) 0.0445(7) Uani 1 1 d . . .
C17 C 0.4215(3) 0.22105(16) 0.4472(3) 0.0435(7) Uani 1 1 d . . .
H17 H 0.5012 0.2095 0.4357 0.052 Uiso 1 1 calc R . .
C18 C 0.3266(3) 0.18865(17) 0.3859(3) 0.0453(7) Uani 1 1 d . . .
H18 H 0.3425 0.1556 0.3320 0.054 Uiso 1 1 calc R . .
C19 C 0.2090(3) 0.20629(15) 0.4061(3) 0.0439(7) Uani 1 1 d . . .
H19 H 0.1460 0.1844 0.3657 0.053 Uiso 1 1 calc R . .
C20 C 0.1839(3) 0.25379(16) 0.4821(3) 0.0491(8) Uani 1 1 d . . .
H20 H 0.1040 0.2646 0.4941 0.059 Uiso 1 1 calc R . .
C21 C 0.2753(3) 0.28703(17) 0.5430(3) 0.0470(7) Uani 1 1 d . . .
H21 H 0.2570 0.3203 0.5957 0.056 Uiso 1 1 calc R . .

loop_
_atom_site_aniso_label
_atom_site_aniso_U_11
_atom_site_aniso_U_22
_atom_site_aniso_U_33
_atom_site_aniso_U_23
_atom_site_aniso_U_13
_atom_site_aniso_U_12
Co1 0.0305(2) 0.0443(2) 0.0480(3) 0.00433(18) 0.00056(17) -0.00513(16)
O1 0.0434(12) 0.0473(12) 0.0518(13) -0.0116(10) -0.0110(10) 0.0171(9)
S1 0.0333(4) 0.0473(4) 0.0391(4) 0.0082(3) 0.0045(3) -0.0097(3)
S2 0.0385(4) 0.0416(4) 0.0463(4) 0.0032(3) 0.0011(3) -0.0043(3)
B3 0.0391(18) 0.0429(18) 0.0299(16) 0.0066(13) 0.0033(13) -0.0061(13)
B4 0.0303(16) 0.0473(19) 0.0419(18) 0.0102(14) -0.0002(14) -0.0082(13)
B5 0.0411(19) 0.047(2) 0.0422(18) 0.0161(15) 0.0013(15) 0.0022(14)
B6 0.0417(19) 0.0385(18) 0.0416(18) 0.0098(14) 0.0059(14) 0.0082(14)
B7 0.046(2) 0.0423(19) 0.0443(19) 0.0084(15) 0.0174(15) 0.0135(15)
B8 0.0456(19) 0.0417(18) 0.0379(18) 0.0090(14) 0.0086(15) 0.0060(14)
B9 0.0357(17) 0.0424(18) 0.0422(18) 0.0136(15) 0.0061(14) 0.0021(14)
B10 0.0372(17) 0.047(2) 0.0442(19) 0.0179(15) 0.0007(14) 0.0013(14)
B11 0.0435(19) 0.047(2) 0.049(2) 0.0151(16) 0.0100(16) 0.0079(15)
B12 0.0427(19) 0.0435(19) 0.0493(19) 0.0159(16) 0.0112(15) 0.0047(15)
C1 0.0355(15) 0.0404(15) 0.0377(15) 0.0133(12) -0.0004(12) -0.0019(11)
C2 0.0369(16) 0.0421(16) 0.0453(17) 0.0083(13) 0.0073(13) 0.0074(12)
C3 0.0333(15) 0.0500(18) 0.0494(18) -0.0019(14) 0.0083(13) -0.0067(13)
C4 0.0388(15) 0.0386(15) 0.0449(16) 0.0172(13) -0.0015(13) -0.0107(12)
C5 0.0491(18) 0.0432(16) 0.0390(16) -0.0079(13) 0.0047(13) -0.0129(13)
C6 0.0395(16) 0.0528(18) 0.0401(16) 0.0157(13) -0.0006(13) -0.0037(13)
C7 0.0434(17) 0.0453(17) 0.0489(19) -0.0046(14) -0.0025(14) 0.0025(13)
C8 0.0396(16) 0.0499(18) 0.0439(17) 0.0045(13) 0.0030(13) -0.0075(13)
C9 0.0456(17) 0.0377(15) 0.0450(17) 0.0067(13) -0.0006(13) -0.0060(13)
C10 0.0519(19) 0.0466(18) 0.0491(18) 0.0001(14) -0.0137(15) 0.0088(14)
C11 0.0499(19) 0.0448(18) 0.0477(18) -0.0056(14) 0.0167(14) 0.0085(13)
C12 0.0458(18) 0.0459(18) 0.0521(19) -0.0065(14) -0.0001(14) 0.0086(14)
C13 0.0509(19) 0.0472(18) 0.055(2) 0.0082(15) -0.0003(15) -0.0039(14)
C14 0.0470(18) 0.0454(18) 0.0461(17) -0.0015(14) -0.0088(14) 0.0029(13)
C15 0.0464(18) 0.0378(15) 0.0389(15) 0.0012(12) 0.0055(13) 0.0147(12)
C16 0.0507(18) 0.0429(16) 0.0400(16) 0.0093(13) 0.0034(14) 0.0026(13)
C17 0.0419(17) 0.0443(17) 0.0441(17) -0.0021(13) 0.0003(13) 0.0036(13)
C18 0.0456(18) 0.0522(18) 0.0369(15) -0.0024(13) -0.0119(13) 0.0042(13)
C19 0.0446(17) 0.0398(16) 0.0456(17) 0.0103(13) -0.0153(14) -0.0121(12)
C20 0.0454(18) 0.0481(18) 0.0534(19) 0.0129(15) -0.0012(14) 0.0026(14)
C21 0.0489(18) 0.0495(18) 0.0423(17) -0.0038(14) 0.0007(14) 0.0011(14)

loop_
_atom_type_symbol
_atom_type_description
_atom_type_scat_dispersion_real
_atom_type_scat_dispersion_imag
_atom_type_scat_source
C C 0.0033 0.0016 'International Tables Vol C Tables 4.2.6.8 and 6.1.1.4'
H H 0.0000 0.0000 'International Tables Vol C Tables 4.2.6.8 and 6.1.1.4'
B B 0.0013 0.0007 'International Tables Vol C Tables 4.2.6.8 and 6.1.1.4'
O O 0.0106 0.0060 'International Tables Vol C Tables 4.2.6.8 and 6.1.1.4'
S S 0.1246 0.1234 'International Tables Vol C Tables 4.2.6.8 and 6.1.1.4'
Co Co 0.3494 0.9721 'International Tables Vol C Tables 4.2.6.8 and 6.1.1.4'

loop_
_geom_angle_atom_site_label_1
_geom_angle_atom_site_label_2
_geom_angle_atom_site_label_3
_geom_angle
_geom_angle_site_symmetry_1
_geom_angle_site_symmetry_3
_geom_angle_publ_flag
C4 Co1 C7 66.82(13) . . ?
C4 Co1 C5 40.89(12) . . ?
C7 Co1 C5 67.02(13) . . ?
C4 Co1 C3 39.90(12) . . ?
C7 Co1 C3 39.71(13) . . ?
C5 Co1 C3 67.77(12) . . ?
C4 Co1 C6 67.02(12) . . ?
C7 Co1 C6 39.63(13) . . ?
C5 Co1 C6 39.57(13) . . ?
C3 Co1 C6 66.82(13) . . ?
C4 Co1 S1 115.08(9) . . ?
C7 Co1 S1 112.14(9) . . ?
C5 Co1 S1 155.55(9) . . ?
C3 Co1 S1 95.65(10) . . ?
C6 Co1 S1 150.64(10) . . ?
C4 Co1 S2 128.70(10) . . ?
C7 Co1 S2 136.31(9) . . ?
C5 Co1 S2 98.51(9) . . ?
C3 Co1 S2 166.28(9) . . ?
C6 Co1 S2 102.96(9) . . ?
S1 Co1 S2 97.32(3) . . ?
C1 S1 Co1 105.48(10) . . ?
C2 S2 Co1 104.76(10) . . ?
C8 B3 B8 127.0(3) . . ?
C8 B3 C1 123.5(3) . . ?
B8 B3 C1 101.3(2) . . ?
C8 B3 B9 124.6(3) . . ?
B8 B3 B9 59.9(2) . . ?
C1 B3 B9 102.9(2) . . ?
C8 B3 B4 121.0(3) . . ?
B8 B3 B4 105.9(2) . . ?
C1 B3 B4 57.51(16) . . ?
B9 B3 B4 59.56(18) . . ?
C8 B3 C2 127.1(2) . . ?
B8 B3 C2 57.17(18) . . ?
C1 B3 C2 54.95(17) . . ?
B9 B3 C2 102.9(2) . . ?
B4 B3 C2 101.4(2) . . ?
C1 B4 B10 105.1(3) . . ?
C1 B4 B5 59.10(18) . . ?
B10 B4 B5 60.2(2) . . ?
C1 B4 B9 105.4(2) . . ?
B10 B4 B9 60.15(19) . . ?
B5 B4 B9 108.9(3) . . ?
C1 B4 B3 60.54(17) . . ?
B10 B4 B3 109.0(3) . . ?
B5 B4 B3 110.6(2) . . ?
B9 B4 B3 59.79(18) . . ?
C1 B4 H10A 122.7 . . ?
B10 B4 H10A 123.4 . . ?
B5 B4 H10A 120.0 . . ?
B9 B4 H10A 123.5 . . ?
B3 B4 H10A 119.5 . . ?
C1 B5 B6 59.82(18) . . ?
C1 B5 B10 104.5(2) . . ?
B6 B5 B10 107.3(3) . . ?
C1 B5 B4 58.97(18) . . ?
B6 B5 B4 108.8(2) . . ?
B10 B5 B4 59.51(19) . . ?
C1 B5 B11 105.3(2) . . ?
B6 B5 B11 59.4(2) . . ?
B10 B5 B11 59.9(2) . . ?
B4 B5 B11 108.0(2) . . ?
C1 B5 H10F 123.2 . . ?
B6 B5 H10F 120.9 . . ?
B10 B5 H10F 123.9 . . ?
B4 B5 H10F 121.0 . . ?
B11 B5 H10F 123.1 . . ?
C1 B6 C2 56.59(17) . . ?
C1 B6 B11 106.0(3) . . ?
C2 B6 B11 106.0(2) . . ?
C1 B6 B5 58.98(19) . . ?
C2 B6 B5 105.1(2) . . ?
B11 B6 B5 61.1(2) . . ?
C1 B6 B7 104.3(2) . . ?
C2 B6 B7 58.33(18) . . ?
B11 B6 B7 61.2(2) . . ?
B5 B6 B7 109.4(3) . . ?
C1 B6 H10G 123.2 . . ?
C2 B6 H10G 122.7 . . ?
B11 B6 H10G 123.7 . . ?
B5 B6 H10G 122.3 . . ?
B7 B6 H10G 122.1 . . ?
C2 B7 B12 104.6(3) . . ?
C2 B7 B6 59.79(18) . . ?
B12 B7 B6 106.8(3) . . ?
C2 B7 B8 58.24(18) . . ?
B12 B7 B8 59.5(2) . . ?
B6 B7 B8 107.4(2) . . ?
C2 B7 B11 105.2(3) . . ?
B12 B7 B11 60.1(2) . . ?
B6 B7 B11 58.80(19) . . ?
B8 B7 B11 107.4(3) . . ?
C2 B7 H10B 122.3 . . ?
B12 B7 H10B 124.2 . . ?
B6 B7 H10B 121.6 . . ?
B8 B7 H10B 121.4 . . ?
B11 B7 H10B 124.1 . . ?
C2 B8 B12 105.0(2) . . ?
C2 B8 B3 62.21(19) . . ?
B12 B8 B3 109.6(2) . . ?
C2 B8 B9 107.0(2) . . ?
B12 B8 B9 60.1(2) . . ?
B3 B8 B9 60.36(19) . . ?
C2 B8 B7 58.62(18) . . ?
B12 B8 B7 59.6(2) . . ?
B3 B8 B7 111.4(2) . . ?
B9 B8 B7 108.6(2) . . ?
C2 B8 H10C 120.9 . . ?
B12 B8 H10C 122.7 . . ?
B3 B8 H10C 121.0 . . ?
B9 B8 H10C 125.6 . . ?
B7 B8 H10C 117.3 . . ?
B10 B9 B12 60.1(2) . . ?
B10 B9 B8 107.2(2) . . ?
B12 B9 B8 59.8(2) . . ?
B10 B9 B4 59.30(19) . . ?
B12 B9 B4 107.1(2) . . ?
B8 B9 B4 106.5(2) . . ?
B10 B9 B3 109.0(2) . . ?
B12 B9 B3 108.8(2) . . ?
B8 B9 B3 59.72(19) . . ?
B4 B9 B3 60.65(18) . . ?
B10 B9 H10H 121.5 . . ?
B12 B9 H10H 122.0 . . ?
B8 B9 H10H 123.1 . . ?
B4 B9 H10H 122.2 . . ?
B3 B9 H10H 120.6 . . ?
B4 B10 B5 60.25(19) . . ?
B4 B10 B9 60.55(19) . . ?
B5 B10 B9 109.2(2) . . ?
B4 B10 B12 108.0(2) . . ?
B5 B10 B12 108.3(3) . . ?
B9 B10 B12 60.0(2) . . ?
B4 B10 B11 109.1(3) . . ?
B5 B10 B11 60.5(2) . . ?
B9 B10 B11 109.6(3) . . ?
B12 B10 B11 60.4(2) . . ?
B4 B10 H10I 121.9 . . ?
B5 B10 H10I 121.3 . . ?
B9 B10 H10I 121.1 . . ?
B12 B10 H10I 121.6 . . ?
B11 B10 H10I 120.2 . . ?
B6 B11 B10 107.2(3) . . ?
B6 B11 B5 59.6(2) . . ?
B10 B11 B5 59.6(2) . . ?
B6 B11 B12 107.0(2) . . ?
B10 B11 B12 59.8(2) . . ?
B5 B11 B12 107.0(3) . . ?
B6 B11 B7 59.99(19) . . ?
B10 B11 B7 107.1(2) . . ?
B5 B11 B7 107.2(2) . . ?
B12 B11 B7 59.2(2) . . ?
B6 B11 H10D 122.8 . . ?
B10 B11 H10D 121.5 . . ?
B5 B11 H10D 122.2 . . ?
B12 B11 H10D 122.1 . . ?
B7 B11 H10D 122.7 . . ?
B8 B12 B7 60.87(19) . . ?
B8 B12 B9 60.2(2) . . ?
B7 B12 B9 109.7(2) . . ?
B8 B12 B10 107.4(3) . . ?
B7 B12 B10 108.3(2) . . ?
B9 B12 B10 59.9(2) . . ?
B8 B12 B11 109.0(2) . . ?
B7 B12 B11 60.7(2) . . ?
B9 B12 B11 109.0(3) . . ?
B10 B12 B11 59.8(2) . . ?
B8 B12 H10E 121.8 . . ?
B7 B12 H10E 121.5 . . ?
B9 B12 H10E 120.2 . . ?
B10 B12 H10E 121.6 . . ?
B11 B12 H10E 121.4 . . ?
C2 C1 B4 111.5(2) . . ?
C2 C1 B5 111.1(2) . . ?
B4 C1 B5 61.93(19) . . ?
C2 C1 B6 61.88(18) . . ?
B4 C1 B6 112.4(2) . . ?
B5 C1 B6 61.2(2) . . ?
C2 C1 B3 63.28(18) . . ?
B4 C1 B3 61.95(18) . . ?
B5 C1 B3 114.1(2) . . ?
B6 C1 B3 115.6(2) . . ?
C2 C1 S1 115.65(19) . . ?
B4 C1 S1 124.2(2) . . ?
B5 C1 S1 121.5(2) . . ?
B6 C1 S1 115.18(19) . . ?
B3 C1 S1 117.14(19) . . ?
C1 C2 B8 109.5(2) . . ?
C1 C2 B7 111.1(2) . . ?
B8 C2 B7 63.14(19) . . ?
C1 C2 B6 61.53(18) . . ?
B8 C2 B6 113.0(2) . . ?
B7 C2 B6 61.87(18) . . ?
C1 C2 S2 116.6(2) . . ?
B8 C2 S2 125.7(2) . . ?
B7 C2 S2 119.7(2) . . ?
B6 C2 S2 113.4(2) . . ?
C1 C2 B3 61.76(17) . . ?
B8 C2 B3 60.62(19) . . ?
B7 C2 B3 113.8(2) . . ?
B6 C2 B3 114.1(2) . . ?
S2 C2 B3 120.12(19) . . ?
C7 C3 C4 106.9(3) . . ?
C7 C3 Co1 69.27(18) . . ?
C4 C3 Co1 68.81(17) . . ?
C7 C3 H3 126.6 . . ?
C4 C3 H3 126.6 . . ?
Co1 C3 H3 126.9 . . ?
C3 C4 C5 108.8(3) . . ?
C3 C4 Co1 71.28(17) . . ?
C5 C4 Co1 70.51(16) . . ?
C3 C4 H4 125.6 . . ?
C5 C4 H4 125.6 . . ?
Co1 C4 H4 124.2 . . ?
C6 C5 C4 106.5(3) . . ?
C6 C5 Co1 70.66(17) . . ?
C4 C5 Co1 68.60(16) . . ?
C6 C5 H5 126.7 . . ?
C4 C5 H5 126.7 . . ?
Co1 C5 H5 125.6 . . ?
C7 C6 C5 108.4(3) . . ?
C7 C6 Co1 69.12(18) . . ?
C5 C6 Co1 69.77(17) . . ?
C7 C6 H6 125.8 . . ?
C5 C6 H6 125.8 . . ?
Co1 C6 H6 126.9 . . ?
C6 C7 C3 109.4(3) . . ?
C6 C7 Co1 71.25(18) . . ?
C3 C7 Co1 71.02(19) . . ?
C6 C7 H7 125.3 . . ?
C3 C7 H7 125.3 . . ?
Co1 C7 H7 124.0 . . ?
C13 C8 C12 101.7(3) . . ?
C13 C8 C9 99.3(3) . . ?
C12 C8 C9 94.8(2) . . ?
C13 C8 B3 124.6(3) . . ?
C12 C8 B3 116.3(3) . . ?
C9 C8 B3 115.1(3) . . ?
C10 C9 C8 94.0(3) . . ?
C10 C9 H9A 112.9 . . ?
C8 C9 H9A 112.9 . . ?
C10 C9 H9B 112.9 . . ?
C8 C9 H9B 112.9 . . ?
H9A C9 H9B 110.3 . . ?
C11 C10 C9 99.9(2) . . ?
C11 C10 C14 96.0(3) . . ?
C9 C10 C14 103.6(3) . . ?
C11 C10 H10 117.9 . . ?
C9 C10 H10 117.9 . . ?
C14 C10 H10 117.9 . . ?
C12 C11 C10 106.8(3) . . ?
C12 C11 H11 126.6 . . ?
C10 C11 H11 126.6 . . ?
C11 C12 C8 108.9(3) . . ?
C11 C12 H12 125.6 . . ?
C8 C12 H12 125.6 . . ?
C14 C13 C8 107.4(3) . . ?
C14 C13 H13 126.3 . . ?
C8 C13 H13 126.3 . . ?
C13 C14 C15 124.3(3) . . ?
C13 C14 C10 107.7(3) . . ?
C15 C14 C10 128.0(3) . . ?
O1 C15 C16 119.1(3) . . ?
O1 C15 C14 118.7(3) . . ?
C16 C15 C14 122.2(3) . . ?
C21 C16 C17 120.1(3) . . ?
C21 C16 C15 118.5(3) . . ?
C17 C16 C15 121.4(3) . . ?
C16 C17 C18 118.6(3) . . ?
C16 C17 H17 120.7 . . ?
C18 C17 H17 120.7 . . ?
C19 C18 C17 119.4(3) . . ?
C19 C18 H18 120.3 . . ?
C17 C18 H18 120.3 . . ?
C20 C19 C18 121.5(3) . . ?
C20 C19 H19 119.3 . . ?
C18 C19 H19 119.3 . . ?
C19 C20 C21 120.5(3) . . ?
C19 C20 H20 119.7 . . ?
C21 C20 H20 119.7 . . ?
C20 C21 C16 120.0(3) . . ?
C20 C21 H21 120.0 . . ?
C16 C21 H21 120.0 . . ?

loop_
_geom_bond_atom_site_label_1
_geom_bond_atom_site_label_2
_geom_bond_distance
_geom_bond_site_symmetry_2
_geom_bond_publ_flag
Co1 C4 2.001(3) . ?
Co1 C7 2.010(3) . ?
Co1 C5 2.026(3) . ?
Co1 C3 2.032(3) . ?
Co1 C6 2.037(3) . ?
Co1 S1 2.1281(8) . ?
Co1 S2 2.1425(9) . ?
O1 C15 1.229(3) . ?
S1 C1 1.780(3) . ?
S2 C2 1.779(3) . ?
B3 C8 1.571(5) . ?
B3 B8 1.762(5) . ?
B3 C1 1.765(4) . ?
B3 B9 1.774(5) . ?
B3 B4 1.789(4) . ?
B3 C2 1.789(5) . ?
B4 C1 1.710(4) . ?
B4 B10 1.747(5) . ?
B4 B5 1.760(5) . ?
B4 B9 1.769(5) . ?
B4 H10A 0.9600 . ?
B5 C1 1.712(4) . ?
B5 B6 1.750(5) . ?
B5 B10 1.760(5) . ?
B5 B11 1.777(5) . ?
B5 H10F 0.9599 . ?
B6 C1 1.727(4) . ?
B6 C2 1.733(4) . ?
B6 B11 1.746(5) . ?
B6 B7 1.768(5) . ?
B6 H10G 0.9599 . ?
B7 C2 1.706(4) . ?
B7 B12 1.761(5) . ?
B7 B8 1.783(5) . ?
B7 B11 1.789(5) . ?
B7 H10B 0.9601 . ?
B8 C2 1.699(4) . ?
B8 B12 1.759(5) . ?
B8 B9 1.766(5) . ?
B8 H10C 0.9601 . ?
B9 B10 1.762(4) . ?
B9 B12 1.765(5) . ?
B9 H10H 0.9599 . ?
B10 B12 1.765(5) . ?
B10 B11 1.766(5) . ?
B10 H10I 0.9600 . ?
B11 B12 1.777(5) . ?
B11 H10D 0.9598 . ?
B12 H10E 0.9601 . ?
C1 C2 1.640(4) . ?
C3 C7 1.373(4) . ?
C3 C4 1.376(4) . ?
C3 H3 0.9300 . ?
C4 C5 1.407(4) . ?
C4 H4 0.9300 . ?
C5 C6 1.375(4) . ?
C5 H5 0.9300 . ?
C6 C7 1.372(4) . ?
C6 H6 0.9300 . ?
C7 H7 0.9300 . ?
C8 C13 1.513(4) . ?
C8 C12 1.556(5) . ?
C8 C9 1.558(4) . ?
C9 C10 1.505(4) . ?
C9 H9A 0.9700 . ?
C9 H9B 0.9700 . ?
C10 C11 1.499(5) . ?
C10 C14 1.516(5) . ?
C10 H10 0.9800 . ?
C11 C12 1.302(5) . ?
C11 H11 0.9300 . ?
C12 H12 0.9300 . ?
C13 C14 1.308(5) . ?
C13 H13 0.9300 . ?
C14 C15 1.505(4) . ?
C15 C16 1.498(4) . ?
C16 C21 1.381(4) . ?
C16 C17 1.391(4) . ?
C17 C18 1.400(4) . ?
C17 H17 0.9300 . ?
C18 C19 1.383(4) . ?
C18 H18 0.9300 . ?
C19 C20 1.330(5) . ?
C19 H19 0.9300 . ?
C20 C21 1.377(5) . ?
C20 H20 0.9300 . ?
C21 H21 0.9300 . ?
